data_4064966
loop_
_publ_author_name
'Bieniek, Micha\/l'
'Samoj\/lowicz, Cezary'
'Sashuk, Volodymyr'
'Bujok, Robert'
'\'Sled\'z, Pawe\/l'
'Lugan, No\"el'
'Lavigne, Guy'
'Arlt, Dieter'
'Grela, Karol'

_publ_section_title
;
 Rational Design and Evaluation of Upgraded Grubbs/Hoveyda Olefin
 Metathesis Catalysts: Polyfunctional Benzylidene Ethers on the Test Bench
;
_journal_issue 15
_journal_name_full Organometallics
_journal_page_first 4144
_journal_paper_doi 10.1021/om200463u
_journal_volume 30
_journal_year 2011
_chemical_formula_moiety 'C33 H37 Cl2 N2 O5 Ru, C H2 Cl2 '
_chemical_formula_sum 'C34 H39 Cl4 N2 O5 Ru'
_chemical_formula_weight 798.54
_chemical_name_systematic
;
 ?
;
_space_group_IT_number 15
_symmetry_cell_setting monoclinic
_symmetry_Int_Tables_number 15
_symmetry_space_group_name_Hall '-C 2yc'
_symmetry_space_group_name_H-M 'C 1 2/c 1'
_atom_sites_solution_hydrogens geom
_atom_sites_solution_primary direct
_atom_sites_solution_secondary difmap
_audit_creation_date 2011-05-24T16:10:13-00:00
_audit_creation_method 'WinGX routine CIF_UPDATE'
_cell_angle_alpha 90
_cell_angle_beta 116.1310(10)
_cell_angle_gamma 90
_cell_formula_units_Z 8
_cell_length_a 34.4881(11)
_cell_length_b 15.1596(5)
_cell_length_c 18.2349(6)
_cell_measurement_reflns_used 76718
_cell_measurement_temperature 180(2)
_cell_measurement_theta_max 37.76
_cell_measurement_theta_min 1.32
_cell_measurement_wavelength 0.71073
_cell_volume 8559.2(5)
_computing_structure_refinement 'SHELXL-97 (Sheldrick, 1997)'
_diffrn_ambient_temperature 180(2)
_diffrn_measured_fraction_theta_full 0.916
_diffrn_measured_fraction_theta_max 0.916
_diffrn_measurement_device_type 'Bruker APEX II'
_diffrn_measurement_method 'phi and omega scans'
_diffrn_radiation_monochromator graphite
_diffrn_radiation_probe x-ray
_diffrn_radiation_type MoK\a
_diffrn_radiation_wavelength 0.71073
_diffrn_reflns_av_R_equivalents 0.0255
_diffrn_reflns_av_unetI/netI 0.0259
_diffrn_reflns_limit_h_max 52
_diffrn_reflns_limit_h_min -57
_diffrn_reflns_limit_k_max 25
_diffrn_reflns_limit_k_min -22
_diffrn_reflns_limit_l_max 29
_diffrn_reflns_limit_l_min -30
_diffrn_reflns_number 76718
_diffrn_reflns_theta_full 37.76
_diffrn_reflns_theta_max 37.76
_diffrn_reflns_theta_min 1.32
_diffrn_standards_decay_% 0
_diffrn_standards_interval_count 0
_diffrn_standards_number 0
_exptl_absorpt_coefficient_mu 0.651
_exptl_absorpt_correction_T_max 0.870
_exptl_absorpt_correction_T_min 0.716
_exptl_absorpt_correction_type multi-scan
_exptl_absorpt_process_details
;
'SADABS, Sheldrick, Bruker, 2000'
;
_exptl_crystal_colour green
_exptl_crystal_density_diffrn 1.239
_exptl_crystal_density_method 'not measured'
_exptl_crystal_description needle
_exptl_crystal_F_000 3272.0
_exptl_crystal_size_max 0.35
_exptl_crystal_size_mid 0.20
_exptl_crystal_size_min 0.20
_refine_diff_density_max 1.212
_refine_diff_density_min -0.983
_refine_diff_density_rms 0.098
_refine_ls_extinction_method none
_refine_ls_goodness_of_fit_ref 1.116
_refine_ls_hydrogen_treatment riding
_refine_ls_matrix_type full
_refine_ls_number_parameters 423
_refine_ls_number_reflns 21013
_refine_ls_number_restraints 0
_refine_ls_restrained_S_all 1.116
_refine_ls_R_factor_all 0.0521
_refine_ls_R_factor_gt 0.0377
_refine_ls_shift/su_max 0.003
_refine_ls_shift/su_mean 0
_refine_ls_structure_factor_coef Fsqd
_refine_ls_weighting_details 'calc w=1/[\s^2^(Fo^2^)+(0.0683P)^2^+0.0716P] where P=(Fo^2^+2Fc^2^)/3'
_refine_ls_weighting_scheme calc
_refine_ls_wR_factor_gt 0.1109
_refine_ls_wR_factor_ref 0.1179
_reflns_number_gt 15780
_reflns_number_total 21013
_reflns_threshold_expression >2sigma(I)
_cod_data_source_file om200463u_si_004.cif
_cod_data_source_block M2
_cod_original_sg_symbol_Hall '-C 2yc '
_cod_original_sg_symbol_H-M 'C 2/c'
_cod_database_code 4064966

loop_
_symmetry_equiv_pos_as_xyz
'x, y, z'
'-x, y, -z+1/2'
'x+1/2, y+1/2, z'
'-x+1/2, y+1/2, -z+1/2'
'-x, -y, -z'
'x, -y, z-1/2'
'-x+1/2, -y+1/2, -z'
'x+1/2, -y+1/2, z-1/2'

loop_
_atom_site_label
_atom_site_type_symbol
_atom_site_fract_x
_atom_site_fract_y
_atom_site_fract_z
_atom_site_U_iso_or_equiv
_atom_site_adp_type
_atom_site_occupancy
_atom_site_symmetry_multiplicity
_atom_site_calc_flag
_atom_site_refinement_flags
C1 C 0.70639(4) 0.32528(7) 0.18541(7) 0.02449(19) Uani 1 1 d .
C2 C 0.76324(5) 0.22886(9) 0.20036(11) 0.0389(3) Uani 1 1 d .
H2A H 0.7915 0.2327 0.2467 0.047 Uiso 1 1 calc R
H2B H 0.7661 0.2008 0.1552 0.047 Uiso 1 1 calc R
C3 C 0.73199(5) 0.17926(9) 0.22237(10) 0.0366(3) Uani 1 1 d .
H3A H 0.7192 0.1299 0.1857 0.044 Uiso 1 1 calc R
H3B H 0.746 0.1577 0.2781 0.044 Uiso 1 1 calc R
C4 C 0.68855(4) 0.50387(8) 0.11804(8) 0.0298(2) Uani 1 1 d .
H4 H 0.7104 0.4871 0.1042 0.036 Uiso 1 1 calc R
C5 C 0.59939(4) 0.56567(9) 0.19720(9) 0.0335(3) Uani 1 1 d .
C6 C 0.55100(5) 0.56955(10) 0.13742(10) 0.0395(3) Uani 1 1 d .
C7 C 0.48209(7) 0.5970(3) 0.12792(19) 0.0984(10) Uani 1 1 d .
H7A H 0.4727 0.5499 0.0887 0.148 Uiso 1 1 calc R
H7B H 0.475 0.6526 0.0999 0.148 Uiso 1 1 calc R
H7C H 0.4679 0.5923 0.1627 0.148 Uiso 1 1 calc R
C8 C 0.60758(4) 0.49148(10) 0.25860(9) 0.0370(3) Uani 1 1 d .
C9 C 0.61507(10) 0.4596(2) 0.39007(14) 0.0852(9) Uani 1 1 d .
H9A H 0.614 0.4885 0.436 0.128 Uiso 1 1 calc R
H9B H 0.6432 0.4341 0.4064 0.128 Uiso 1 1 calc R
H9C H 0.5936 0.4139 0.3706 0.128 Uiso 1 1 calc R
C11 C 0.76030(4) 0.37495(8) 0.13680(8) 0.0277(2) Uani 1 1 d .
C12 C 0.74282(4) 0.37249(9) 0.05158(8) 0.0321(2) Uani 1 1 d .
C13 C 0.76089(6) 0.42768(9) 0.01351(9) 0.0377(3) Uani 1 1 d .
H13 H 0.7497 0.427 -0.0431 0.045 Uiso 1 1 calc R
C14 C 0.79506(6) 0.48328(10) 0.05799(10) 0.0417(3) Uani 1 1 d .
C15 C 0.81110(5) 0.48519(9) 0.14258(10) 0.0381(3) Uani 1 1 d .
H15 H 0.8335 0.5237 0.1726 0.046 Uiso 1 1 calc R
C16 C 0.79441(4) 0.43087(8) 0.18335(8) 0.0306(2) Uani 1 1 d .
C17 C 0.70472(5) 0.31510(11) 0.00172(9) 0.0415(3) Uani 1 1 d .
H17A H 0.6809 0.3302 0.0133 0.062 Uiso 1 1 calc R
H17B H 0.7123 0.2543 0.0153 0.062 Uiso 1 1 calc R
H17C H 0.6966 0.3241 -0.0553 0.062 Uiso 1 1 calc R
C18 C 0.81498(9) 0.53942(15) 0.01521(14) 0.0715(7) Uani 1 1 d .
H18A H 0.8342 0.504 0.0022 0.107 Uiso 1 1 calc R
H18B H 0.8308 0.587 0.0504 0.107 Uiso 1 1 calc R
H18C H 0.7926 0.5629 -0.0342 0.107 Uiso 1 1 calc R
C19 C 0.81208(6) 0.43446(10) 0.27494(9) 0.0411(3) Uani 1 1 d .
H19A H 0.8245 0.3784 0.2977 0.062 Uiso 1 1 calc R
H19B H 0.7891 0.4479 0.2894 0.062 Uiso 1 1 calc R
H19C H 0.8338 0.4794 0.2961 0.062 Uiso 1 1 calc R
C21 C 0.66425(4) 0.22302(8) 0.23046(8) 0.0304(2) Uani 1 1 d .
C22 C 0.66726(5) 0.24006(9) 0.30799(9) 0.0352(3) Uani 1 1 d .
C23 C 0.63245(5) 0.21550(11) 0.32335(11) 0.0452(4) Uani 1 1 d .
H23 H 0.6332 0.2293 0.3736 0.054 Uiso 1 1 calc R
C24 C 0.59702(5) 0.17138(12) 0.26622(13) 0.0517(4) Uani 1 1 d .
C25 C 0.59642(5) 0.15090(12) 0.19205(12) 0.0495(4) Uani 1 1 d .
H25 H 0.5731 0.1194 0.154 0.059 Uiso 1 1 calc R
C26 C 0.62952(5) 0.17575(10) 0.17195(9) 0.0383(3) Uani 1 1 d .
C27 C 0.70661(6) 0.28032(12) 0.37512(9) 0.0442(3) Uani 1 1 d .
H27A H 0.6988 0.3345 0.3925 0.066 Uiso 1 1 calc R
H27B H 0.7277 0.292 0.3555 0.066 Uiso 1 1 calc R
H27C H 0.7184 0.2402 0.4204 0.066 Uiso 1 1 calc R
C28 C 0.55978(8) 0.14442(19) 0.2842(2) 0.0834(8) Uani 1 1 d .
H28A H 0.5653 0.0869 0.3088 0.125 Uiso 1 1 calc R
H28B H 0.5336 0.1431 0.2343 0.125 Uiso 1 1 calc R
H28C H 0.5569 0.1862 0.321 0.125 Uiso 1 1 calc R
C29 C 0.62748(6) 0.15025(12) 0.09101(11) 0.0494(4) Uani 1 1 d .
H29A H 0.5981 0.1525 0.05 0.074 Uiso 1 1 calc R
H29B H 0.6385 0.0915 0.0942 0.074 Uiso 1 1 calc R
H29C H 0.6446 0.1905 0.0769 0.074 Uiso 1 1 calc R
C31 C 0.66956(4) 0.59165(8) 0.09893(7) 0.0295(2) Uani 1 1 d .
C32 C 0.68491(5) 0.65640(9) 0.06399(8) 0.0376(3) Uani 1 1 d .
H32 H 0.7074 0.6432 0.0506 0.045 Uiso 1 1 calc R
C33 C 0.66704(6) 0.74018(10) 0.04901(10) 0.0464(4) Uani 1 1 d .
H33 H 0.678 0.7834 0.0271 0.056 Uiso 1 1 calc R
C34 C 0.63288(6) 0.75943(10) 0.06665(10) 0.0466(4) Uani 1 1 d .
H34 H 0.6206 0.8154 0.0551 0.056 Uiso 1 1 calc R
C35 C 0.61659(5) 0.69660(9) 0.10132(9) 0.0398(3) Uani 1 1 d .
H35 H 0.5936 0.7097 0.1131 0.048 Uiso 1 1 calc R
C36 C 0.63567(4) 0.61392(8) 0.11785(7) 0.0305(2) Uani 1 1 d .
C100 C 0.47646(7) 0.66936(16) 0.90813(16) 0.0705(6) Uani 1 1 d .
H10A H 0.4459 0.6811 0.8768 0.085 Uiso 1 1 calc R
H10B H 0.4794 0.6176 0.9415 0.085 Uiso 1 1 calc R
N1 N 0.74331(3) 0.31655(7) 0.17702(7) 0.02897(19) Uani 1 1 d .
N2 N 0.69955(3) 0.24646(7) 0.21272(7) 0.02913(19) Uani 1 1 d .
O1 O 0.62355(3) 0.54518(6) 0.15345(6) 0.03142(18) Uani 1 1 d .
O2 O 0.53713(4) 0.55604(9) 0.06608(8) 0.0533(3) Uani 1 1 d .
O3 O 0.52886(4) 0.59134(14) 0.17729(9) 0.0742(5) Uani 1 1 d .
O4 O 0.61393(4) 0.41640(8) 0.24641(8) 0.0470(3) Uani 1 1 d .
O5 O 0.60663(5) 0.52334(10) 0.32533(7) 0.0573(4) Uani 1 1 d .
Cl1 Cl 0.710098(12) 0.48678(2) 0.30136(2) 0.03894(7) Uani 1 1 d .
Cl2 Cl 0.611455(10) 0.36684(2) 0.05489(2) 0.03534(7) Uani 1 1 d .
Cl3 Cl 0.49879(4) 0.64670(10) 0.84079(10) 0.1691(7) Uani 1 1 d .
Cl4 Cl 0.50046(3) 0.75887(5) 0.97170(8) 0.1603(6) Uani 1 1 d .
Ru1 Ru 0.667885(3) 0.427733(6) 0.170248(5) 0.02398(3) Uani 1 1 d .

loop_
_atom_site_aniso_label
_atom_site_aniso_U_11
_atom_site_aniso_U_22
_atom_site_aniso_U_33
_atom_site_aniso_U_23
_atom_site_aniso_U_13
_atom_site_aniso_U_12
C1 0.0249(5) 0.0266(5) 0.0201(4) 0.0001(4) 0.0082(4) -0.0002(4)
C2 0.0369(7) 0.0309(6) 0.0558(9) 0.0084(6) 0.0268(6) 0.0085(5)
C3 0.0375(7) 0.0296(6) 0.0468(7) 0.0103(5) 0.0223(6) 0.0088(5)
C4 0.0305(5) 0.0277(5) 0.0300(5) 0.0024(4) 0.0122(4) 0.0024(4)
C5 0.0291(6) 0.0375(6) 0.0314(6) 0.0044(5) 0.0110(5) 0.0101(5)
C6 0.0307(6) 0.0428(8) 0.0394(7) 0.0099(6) 0.0104(5) 0.0096(5)
C7 0.0343(10) 0.173(3) 0.0852(19) 0.0397(19) 0.0237(11) 0.0353(14)
C8 0.0295(6) 0.0479(8) 0.0322(6) 0.0091(5) 0.0125(5) 0.0111(5)
C9 0.1015(19) 0.118(2) 0.0506(11) 0.0432(13) 0.0469(13) 0.0611(17)
C11 0.0287(5) 0.0270(5) 0.0292(5) 0.0022(4) 0.0145(4) 0.0025(4)
C12 0.0362(6) 0.0312(6) 0.0301(5) -0.0027(4) 0.0158(5) 0.0015(5)
C13 0.0525(9) 0.0327(6) 0.0311(6) 0.0007(5) 0.0214(6) 0.0007(5)
C14 0.0574(9) 0.0314(6) 0.0428(7) 0.0024(5) 0.0279(7) -0.0069(6)
C15 0.0419(7) 0.0307(6) 0.0414(7) -0.0002(5) 0.0179(6) -0.0067(5)
C16 0.0322(6) 0.0281(5) 0.0302(5) 0.0005(4) 0.0125(5) 0.0008(4)
C17 0.0416(7) 0.0485(8) 0.0347(7) -0.0094(6) 0.0170(6) -0.0068(6)
C18 0.113(2) 0.0545(11) 0.0593(12) 0.0003(9) 0.0494(13) -0.0345(12)
C19 0.0425(8) 0.0428(8) 0.0310(6) -0.0016(5) 0.0098(6) -0.0048(6)
C21 0.0288(5) 0.0279(5) 0.0350(6) 0.0087(4) 0.0146(5) 0.0036(4)
C22 0.0378(6) 0.0332(6) 0.0395(7) 0.0101(5) 0.0215(6) 0.0091(5)
C23 0.0470(8) 0.0465(8) 0.0549(9) 0.0181(7) 0.0340(7) 0.0143(7)
C24 0.0362(7) 0.0519(9) 0.0728(12) 0.0273(8) 0.0292(8) 0.0093(6)
C25 0.0311(7) 0.0449(8) 0.0633(11) 0.0166(7) 0.0122(7) -0.0008(6)
C26 0.0317(6) 0.0345(6) 0.0409(7) 0.0092(5) 0.0089(5) 0.0004(5)
C27 0.0503(8) 0.0500(8) 0.0335(6) 0.0014(6) 0.0197(6) 0.0028(7)
C28 0.0526(12) 0.0942(18) 0.125(2) 0.0351(16) 0.0584(14) 0.0071(11)
C29 0.0534(9) 0.0414(8) 0.0408(8) -0.0009(6) 0.0093(7) -0.0050(7)
C31 0.0337(6) 0.0256(5) 0.0230(5) 0.0011(4) 0.0068(4) -0.0017(4)
C32 0.0477(7) 0.0317(6) 0.0302(6) 0.0033(5) 0.0143(5) -0.0043(5)
C33 0.0636(10) 0.0295(6) 0.0393(7) 0.0071(5) 0.0165(7) -0.0042(6)
C34 0.0601(10) 0.0264(6) 0.0411(7) 0.0059(5) 0.0113(7) 0.0050(6)
C35 0.0437(7) 0.0293(6) 0.0366(7) 0.0030(5) 0.0087(6) 0.0090(5)
C36 0.0316(5) 0.0266(5) 0.0251(5) 0.0026(4) 0.0050(4) 0.0029(4)
C100 0.0479(10) 0.0711(13) 0.0839(16) 0.0256(12) 0.0213(10) 0.0005(9)
N1 0.0286(5) 0.0272(4) 0.0335(5) 0.0036(4) 0.0158(4) 0.0036(4)
N2 0.0289(5) 0.0271(4) 0.0341(5) 0.0066(4) 0.0164(4) 0.0052(4)
O1 0.0323(4) 0.0277(4) 0.0338(4) 0.0053(3) 0.0141(4) 0.0064(3)
O2 0.0402(6) 0.0610(7) 0.0417(6) -0.0028(5) 0.0026(5) 0.0061(5)
O3 0.0357(6) 0.1359(14) 0.0511(8) 0.0240(9) 0.0191(6) 0.0313(8)
O4 0.0551(7) 0.0424(6) 0.0445(6) 0.0120(5) 0.0228(6) 0.0085(5)
O5 0.0651(8) 0.0755(9) 0.0350(5) 0.0179(6) 0.0253(6) 0.0364(7)
Cl1 0.03963(16) 0.04434(18) 0.02644(13) -0.00684(12) 0.00869(12) 0.00123(13)
Cl2 0.02887(13) 0.03708(15) 0.02984(13) 0.00027(11) 0.00358(11) -0.00134(11)
Cl3 0.1458(9) 0.2130(13) 0.2224(14) 0.1221(11) 0.1485(10) 0.0816(9)
Cl4 0.0881(5) 0.0637(4) 0.1977(11) 0.0184(5) -0.0573(6) -0.0059(4)
Ru1 0.02375(5) 0.02466(5) 0.02142(4) 0.00195(3) 0.00802(3) 0.00195(3)

loop_
_atom_type_symbol
_atom_type_description
_atom_type_scat_dispersion_real
_atom_type_scat_dispersion_imag
_atom_type_scat_source
C C 0.0033 0.0016 'International Tables Vol C Tables 4.2.6.8 and 6.1.1.4'
H H 0 0 'International Tables Vol C Tables 4.2.6.8 and 6.1.1.4'
N N 0.0061 0.0033 'International Tables Vol C Tables 4.2.6.8 and 6.1.1.4'
O O 0.0106 0.006 'International Tables Vol C Tables 4.2.6.8 and 6.1.1.4'
Cl Cl 0.1484 0.1585 'International Tables Vol C Tables 4.2.6.8 and 6.1.1.4'
Ru Ru -1.2594 0.8363 'International Tables Vol C Tables 4.2.6.8 and 6.1.1.4'

loop_
_geom_angle_atom_site_label_1
_geom_angle_atom_site_label_2
_geom_angle_atom_site_label_3
_geom_angle
N1 C1 N2 106.27(10)
N1 C1 Ru1 131.78(9)
N2 C1 Ru1 121.87(8)
N1 C2 C3 103.31(10)
N1 C2 H2A 111.1
C3 C2 H2A 111.1
N1 C2 H2B 111.1
C3 C2 H2B 111.1
H2A C2 H2B 109.1
N2 C3 C2 102.65(10)
N2 C3 H3A 111.2
C2 C3 H3A 111.2
N2 C3 H3B 111.2
C2 C3 H3B 111.2
H3A C3 H3B 109.1
C31 C4 Ru1 117.66(10)
C31 C4 H4 121.2
Ru1 C4 H4 121.2
O1 C5 C8 106.68(10)
O1 C5 C6 109.38(12)
C8 C5 C6 109.91(12)
O2 C6 O3 126.83(15)
O2 C6 C5 123.76(15)
O3 C6 C5 109.40(14)
O3 C7 H7A 109.5
O3 C7 H7B 109.5
H7A C7 H7B 109.5
O3 C7 H7C 109.5
H7A C7 H7C 109.5
H7B C7 H7C 109.5
O4 C8 O5 126.73(14)
O4 C8 C5 123.71(14)
O5 C8 C5 109.56(13)
O5 C9 H9A 109.5
O5 C9 H9B 109.5
H9A C9 H9B 109.5
O5 C9 H9C 109.5
H9A C9 H9C 109.5
H9B C9 H9C 109.5
C16 C11 C12 121.87(12)
C16 C11 N1 119.39(11)
C12 C11 N1 118.71(11)
C13 C12 C11 117.92(12)
C13 C12 C17 120.58(13)
C11 C12 C17 121.46(12)
C14 C13 C12 121.64(14)
C14 C13 H13 119.2
C12 C13 H13 119.2
C13 C14 C15 118.87(13)
C13 C14 C18 120.31(16)
C15 C14 C18 120.81(15)
C14 C15 C16 121.58(13)
C14 C15 H15 119.2
C16 C15 H15 119.2
C15 C16 C11 118.09(13)
C15 C16 C19 120.69(13)
C11 C16 C19 121.20(12)
C12 C17 H17A 109.5
C12 C17 H17B 109.5
H17A C17 H17B 109.5
C12 C17 H17C 109.5
H17A C17 H17C 109.5
H17B C17 H17C 109.5
C14 C18 H18A 109.5
C14 C18 H18B 109.5
H18A C18 H18B 109.5
C14 C18 H18C 109.5
H18A C18 H18C 109.5
H18B C18 H18C 109.5
C16 C19 H19A 109.5
C16 C19 H19B 109.5
H19A C19 H19B 109.5
C16 C19 H19C 109.5
H19A C19 H19C 109.5
H19B C19 H19C 109.5
C22 C21 C26 121.57(13)
C22 C21 N2 119.38(12)
C26 C21 N2 118.74(13)
C21 C22 C23 117.81(15)
C21 C22 C27 122.63(13)
C23 C22 C27 119.53(14)
C24 C23 C22 122.07(16)
C24 C23 H23 119
C22 C23 H23 119
C25 C24 C23 118.37(15)
C25 C24 C28 120.3(2)
C23 C24 C28 121.4(2)
C24 C25 C26 122.42(16)
C24 C25 H25 118.8
C26 C25 H25 118.8
C25 C26 C21 117.53(15)
C25 C26 C29 120.04(15)
C21 C26 C29 122.42(14)
C22 C27 H27A 109.5
C22 C27 H27B 109.5
H27A C27 H27B 109.5
C22 C27 H27C 109.5
H27A C27 H27C 109.5
H27B C27 H27C 109.5
C24 C28 H28A 109.5
C24 C28 H28B 109.5
H28A C28 H28B 109.5
C24 C28 H28C 109.5
H28A C28 H28C 109.5
H28B C28 H28C 109.5
C26 C29 H29A 109.5
C26 C29 H29B 109.5
H29A C29 H29B 109.5
C26 C29 H29C 109.5
H29A C29 H29C 109.5
H29B C29 H29C 109.5
C32 C31 C36 118.00(12)
C32 C31 C4 122.09(13)
C36 C31 C4 119.88(11)
C33 C32 C31 120.65(15)
C33 C32 H32 119.7
C31 C32 H32 119.7
C34 C33 C32 119.90(14)
C34 C33 H33 120.1
C32 C33 H33 120.1
C33 C34 C35 121.16(14)
C33 C34 H34 119.4
C35 C34 H34 119.4
C36 C35 C34 118.04(15)
C36 C35 H35 121
C34 C35 H35 121
C35 C36 O1 124.73(13)
C35 C36 C31 122.22(13)
O1 C36 C31 113.04(10)
Cl4 C100 Cl3 113.22(14)
Cl4 C100 H10A 108.9
Cl3 C100 H10A 108.9
Cl4 C100 H10B 108.9
Cl3 C100 H10B 108.9
H10A C100 H10B 107.7
C1 N1 C11 128.01(10)
C1 N1 C2 113.48(10)
C11 N1 C2 117.59(10)
C1 N2 C21 127.14(10)
C1 N2 C3 114.19(10)
C21 N2 C3 118.65(10)
C36 O1 C5 118.14(10)
C36 O1 Ru1 109.12(8)
C5 O1 Ru1 128.41(8)
C6 O3 C7 115.36(19)
C8 O5 C9 115.28(16)
C4 Ru1 C1 100.16(5)
C4 Ru1 O1 80.16(5)
C1 Ru1 O1 179.65(4)
C4 Ru1 Cl2 98.15(4)
C1 Ru1 Cl2 93.28(3)
O1 Ru1 Cl2 86.79(3)
C4 Ru1 Cl1 94.59(4)
C1 Ru1 Cl1 94.56(3)
O1 Ru1 Cl1 85.29(3)
Cl2 Ru1 Cl1 163.629(14)

loop_
_geom_bond_atom_site_label_1
_geom_bond_atom_site_label_2
_geom_bond_distance
C1 N1 1.3542(15)
C1 N2 1.3546(15)
C1 Ru1 1.9822(11)
C2 N1 1.4707(17)
C2 C3 1.5064(19)
C2 H2A 0.97
C2 H2B 0.97
C3 N2 1.4655(16)
C3 H3A 0.97
C3 H3B 0.97
C4 C31 1.4561(17)
C4 Ru1 1.8285(13)
C4 H4 0.93
C5 O1 1.4185(17)
C5 C8 1.523(2)
C5 C6 1.541(2)
C6 O2 1.190(2)
C6 O3 1.308(2)
C7 O3 1.463(3)
C7 H7A 0.96
C7 H7B 0.96
C7 H7C 0.96
C8 O4 1.1981(18)
C8 O5 1.3230(19)
C9 O5 1.453(2)
C9 H9A 0.96
C9 H9B 0.96
C9 H9C 0.96
C11 C16 1.3942(18)
C11 C12 1.3980(18)
C11 N1 1.4295(16)
C12 C13 1.397(2)
C12 C17 1.503(2)
C13 C14 1.384(2)
C13 H13 0.93
C14 C15 1.391(2)
C14 C18 1.509(2)
C15 C16 1.3924(19)
C15 H15 0.93
C16 C19 1.506(2)
C17 H17A 0.96
C17 H17B 0.96
C17 H17C 0.96
C18 H18A 0.96
C18 H18B 0.96
C18 H18C 0.96
C19 H19A 0.96
C19 H19B 0.96
C19 H19C 0.96
C21 C22 1.395(2)
C21 C26 1.400(2)
C21 N2 1.4350(16)
C22 C23 1.398(2)
C22 C27 1.500(2)
C23 C24 1.380(3)
C23 H23 0.93
C24 C25 1.379(3)
C24 C28 1.515(2)
C25 C26 1.396(2)
C25 H25 0.93
C26 C29 1.497(2)
C27 H27A 0.96
C27 H27B 0.96
C27 H27C 0.96
C28 H28A 0.96
C28 H28B 0.96
C28 H28C 0.96
C29 H29A 0.96
C29 H29B 0.96
C29 H29C 0.96
C31 C32 1.3951(19)
C31 C36 1.3982(19)
C32 C33 1.385(2)
C32 H32 0.93
C33 C34 1.382(3)
C33 H33 0.93
C34 C35 1.391(2)
C34 H34 0.93
C35 C36 1.3856(18)
C35 H35 0.93
C36 O1 1.3861(16)
C100 Cl4 1.739(3)
C100 Cl3 1.747(3)
C100 H10A 0.97
C100 H10B 0.97
O1 Ru1 2.2780(9)
Cl1 Ru1 2.3603(3)
Cl2 Ru1 2.3364(3)
